data_1570835
loop_
_publ_author_name
'Xiao, Guowei'
'Ma, Yu-Juan'
'Qi, Zhenhong'
'Fang, Xiaoyu'
'Chen, Tianhong'
'Yan, Dongpeng'

_publ_section_title
;
 A flexible ligand and halogen engineering enable one phosphor-based
 full-color persistent luminescence in hybrid perovskitoids.
;
_journal_issue 10
_journal_name_full 'Chemical science'
_journal_page_first 3625
_journal_page_last 3632
_journal_paper_doi 10.1039/d3sc06845e
_journal_volume 15
_journal_year 2024
_chemical_formula_sum 'C6 H12 Br3 Cd N3 O0'
_chemical_formula_weight 478.32
_space_group_crystal_system monoclinic
_space_group_IT_number 13
_space_group_name_Hall '-P 2yc'
_space_group_name_H-M_alt 'P 1 2/c 1'
_atom_sites_solution_hydrogens geom
_audit_creation_method SHELXL-2016/6
_audit_update_record
;
2023-04-02 deposited with the CCDC.	2024-01-30 downloaded from the CCDC.
;
_cell_angle_alpha 90
_cell_angle_beta 95.696(2)
_cell_angle_gamma 90
_cell_formula_units_Z 4
_cell_length_a 7.99480(10)
_cell_length_b 8.67360(10)
_cell_length_c 16.9504(3)
_cell_measurement_reflns_used 8992
_cell_measurement_temperature 100.00(10)
_cell_measurement_theta_max 75.7190
_cell_measurement_theta_min 5.0820
_cell_volume 1169.60(3)
_computing_cell_refinement 'CrysAlisPro 1.171.40.84a (Rigaku OD, 2020)'
_computing_data_collection 'CrysAlisPro 1.171.40.84a (Rigaku OD, 2020)'
_computing_data_reduction 'CrysAlisPro 1.171.40.84a (Rigaku OD, 2020)'
_computing_structure_refinement 'SHELXL-2016/6 (Sheldrick, 2016)'
_diffrn_ambient_temperature 100.00(10)
_diffrn_measured_fraction_theta_full 1.000
_diffrn_measured_fraction_theta_max 0.971
_diffrn_measurement_device_type 'XtaLAB Synergy R, DW system, HyPix'
_diffrn_measurement_method '\w scans'
_diffrn_radiation_type CuK\a
_diffrn_radiation_wavelength 1.54178
_diffrn_reflns_av_R_equivalents 0.0738
_diffrn_reflns_av_unetI/netI 0.0346
_diffrn_reflns_Laue_measured_fraction_full 1.000
_diffrn_reflns_Laue_measured_fraction_max 0.971
_diffrn_reflns_limit_h_max 7
_diffrn_reflns_limit_h_min -10
_diffrn_reflns_limit_k_max 10
_diffrn_reflns_limit_k_min -10
_diffrn_reflns_limit_l_max 20
_diffrn_reflns_limit_l_min -20
_diffrn_reflns_number 13387
_diffrn_reflns_point_group_measured_fraction_full 1.000
_diffrn_reflns_point_group_measured_fraction_max 0.971
_diffrn_reflns_theta_full 67.679
_diffrn_reflns_theta_max 76.700
_diffrn_reflns_theta_min 5.099
_diffrn_source 'Rotating-anode X-ray tube'
_exptl_absorpt_coefficient_mu 26.664
_exptl_absorpt_correction_T_max 1.00000
_exptl_absorpt_correction_T_min 0.07668
_exptl_absorpt_correction_type multi-scan
_exptl_absorpt_process_details
;
CrysAlisPro 1.171.40.84a (Rigaku Oxford Diffraction, 2020)
Empirical absorption correction using spherical harmonics,
implemented in SCALE3 ABSPACK scaling algorithm.
;
_exptl_crystal_colour 'clear intense colourless'
_exptl_crystal_density_diffrn 2.716
_exptl_crystal_description block
_exptl_crystal_F_000 888
_exptl_crystal_size_max 0.25
_exptl_crystal_size_mid 0.20
_exptl_crystal_size_min 0.15
_refine_diff_density_max 4.731
_refine_diff_density_min -2.186
_refine_diff_density_rms 0.378
_refine_ls_extinction_method none
_refine_ls_goodness_of_fit_ref 1.041
_refine_ls_hydrogen_treatment constr
_refine_ls_matrix_type full
_refine_ls_number_parameters 120
_refine_ls_number_reflns 2383
_refine_ls_number_restraints 0
_refine_ls_restrained_S_all 1.041
_refine_ls_R_factor_all 0.0550
_refine_ls_R_factor_gt 0.0540
_refine_ls_shift/su_max 0.000
_refine_ls_shift/su_mean 0.000
_refine_ls_structure_factor_coef Fsqd
_refine_ls_weighting_details 'w=1/[\s^2^(Fo^2^)+(0.1205P)^2^+8.9705P] where P=(Fo^2^+2Fc^2^)/3'
_refine_ls_weighting_scheme calc
_refine_ls_wR_factor_gt 0.1596
_refine_ls_wR_factor_ref 0.1610
_reflns_Friedel_coverage 0.000
_reflns_number_gt 2330
_reflns_number_total 2383
_reflns_threshold_expression 'I > 2\s(I)'
_cod_data_source_file d3sc06845e2.cif
_cod_data_source_block CdBr_apim1
_cod_depositor_comments 'Adding full bibliography for 1570834--1570839.cif.'
_cod_original_sg_symbol_H-M 'P 2/c'
_cod_database_code 1570835
_shelx_shelxl_version_number 2016/6
_shelx_space_group_comment
;
The symmetry employed for this shelxl refinement is uniquely defined
by the following loop, which should always be used as a source of
symmetry information in preference to the above space-group names.
They are only intended as comments.
;

loop_
_space_group_symop_operation_xyz
'x, y, z'
'-x, y, -z+1/2'
'-x, -y, -z'
'x, -y, z-1/2'

loop_
_atom_site_label
_atom_site_type_symbol
_atom_site_fract_x
_atom_site_fract_y
_atom_site_fract_z
_atom_site_U_iso_or_equiv
_atom_site_adp_type
_atom_site_occupancy
_atom_site_site_symmetry_order
_atom_site_calc_flag
_atom_site_refinement_flags_posn
_atom_site_refinement_flags_adp
_atom_site_refinement_flags_occupancy
_atom_site_disorder_assembly
_atom_site_disorder_group
Cd1 Cd 0.21220(6) 0.96996(5) 0.30547(3) 0.0139(2) Uani 1 1 d . . . . .
Br1 Br 0.09636(8) 0.85289(9) 0.15341(4) 0.0150(2) Uani 1 1 d . . . . .
Br2 Br 0.000000 1.22425(11) 0.250000 0.0154(3) Uani 1 2 d S T P . .
Br3 Br 0.500000 1.09444(12) 0.250000 0.0202(3) Uani 1 2 d S T P . .
Br4 Br 0.28337(10) 1.10365(8) 0.44806(4) 0.0192(2) Uani 1 1 d . . . . .
N1 N 0.3216(8) 0.7346(7) 0.3336(4) 0.0159(12) Uani 1 1 d . . . . .
N2 N 0.5085(8) 0.5475(7) 0.3537(4) 0.0163(12) Uani 1 1 d . . . . .
N3 N 0.8676(10) 0.1761(8) 0.4385(4) 0.0260(15) Uani 1 1 d . . . . .
H3C H 0.792372 0.117486 0.459734 0.039 Uiso 1 1 calc R U . . .
H3D H 0.969377 0.134893 0.448755 0.039 Uiso 1 1 calc R U . . .
H3E H 0.841724 0.181800 0.386333 0.039 Uiso 1 1 calc R U . . .
C1 C 0.2418(9) 0.5939(8) 0.3241(4) 0.0162(14) Uani 1 1 d . . . . .
H1 H 0.126878 0.581186 0.311097 0.019 Uiso 1 1 calc R U . . .
C2 C 0.4842(10) 0.7007(9) 0.3519(5) 0.0202(15) Uani 1 1 d . . . . .
H2 H 0.568996 0.773552 0.362023 0.024 Uiso 1 1 calc R U . . .
C3 C 0.3534(10) 0.4767(9) 0.3361(4) 0.0182(15) Uani 1 1 d . . . . .
H3 H 0.331057 0.371508 0.333207 0.022 Uiso 1 1 calc R U . . .
C4 C 0.6703(10) 0.4666(8) 0.3703(4) 0.0183(15) Uani 1 1 d . . . . .
H4A H 0.761288 0.535267 0.359928 0.022 Uiso 1 1 calc R U . . .
H4B H 0.673165 0.378361 0.335332 0.022 Uiso 1 1 calc R U . . .
C5 C 0.6955(10) 0.4124(9) 0.4564(4) 0.0208(15) Uani 1 1 d . . . . .
H5A H 0.606771 0.340875 0.466477 0.025 Uiso 1 1 calc R U . . .
H5B H 0.689437 0.500026 0.491550 0.025 Uiso 1 1 calc R U . . .
C6 C 0.8664(11) 0.3332(10) 0.4733(5) 0.0257(17) Uani 1 1 d . . . . .
H6A H 0.951730 0.395400 0.451602 0.031 Uiso 1 1 calc R U . . .
H6B H 0.894646 0.326389 0.530140 0.031 Uiso 1 1 calc R U . . .

loop_
_atom_site_aniso_label
_atom_site_aniso_U_11
_atom_site_aniso_U_22
_atom_site_aniso_U_33
_atom_site_aniso_U_23
_atom_site_aniso_U_13
_atom_site_aniso_U_12
Cd1 0.0136(3) 0.0125(3) 0.0153(3) 0.00064(15) 0.0000(2) 0.00015(16)
Br1 0.0137(4) 0.0150(4) 0.0161(4) -0.0010(2) 0.0013(3) 0.0019(2)
Br2 0.0173(5) 0.0113(5) 0.0169(5) 0.000 -0.0012(4) 0.000
Br3 0.0188(6) 0.0119(5) 0.0315(6) 0.000 0.0111(4) 0.000
Br4 0.0228(5) 0.0183(4) 0.0161(4) -0.0010(3) -0.0001(3) -0.0022(3)
N1 0.016(3) 0.015(3) 0.016(3) -0.001(2) -0.003(2) -0.001(2)
N2 0.011(3) 0.018(3) 0.020(3) 0.004(2) 0.000(2) 0.000(2)
N3 0.032(4) 0.019(3) 0.028(4) 0.003(3) 0.007(3) 0.009(3)
C1 0.016(3) 0.016(3) 0.016(3) 0.005(3) 0.001(2) -0.003(3)
C2 0.016(4) 0.018(3) 0.025(4) 0.002(3) -0.003(3) -0.001(3)
C3 0.016(4) 0.019(4) 0.020(4) 0.000(3) -0.001(3) -0.004(3)
C4 0.019(4) 0.017(4) 0.019(4) 0.004(3) 0.003(3) 0.004(3)
C5 0.022(4) 0.023(4) 0.017(3) -0.002(3) 0.001(3) 0.004(3)
C6 0.034(5) 0.021(4) 0.022(4) -0.003(3) -0.003(3) 0.012(3)

loop_
_atom_type_symbol
_atom_type_description
_atom_type_scat_dispersion_real
_atom_type_scat_dispersion_imag
_atom_type_scat_source
C C 0.0181 0.0091 'International Tables Vol C Tables 4.2.6.8 and 6.1.1.4'
H H 0.0000 0.0000 'International Tables Vol C Tables 4.2.6.8 and 6.1.1.4'
N N 0.0311 0.0180 'International Tables Vol C Tables 4.2.6.8 and 6.1.1.4'
O O 0.0492 0.0322 'International Tables Vol C Tables 4.2.6.8 and 6.1.1.4'
Br Br -0.6763 1.2805 'International Tables Vol C Tables 4.2.6.8 and 6.1.1.4'
Cd Cd 0.1185 4.6533 'International Tables Vol C Tables 4.2.6.8 and 6.1.1.4'

loop_
_geom_angle_atom_site_label_1
_geom_angle_atom_site_label_2
_geom_angle_atom_site_label_3
_geom_angle
_geom_angle_site_symmetry_1
_geom_angle_site_symmetry_3
_geom_angle_publ_flag
N1 Cd1 Br4 99.05(15) . . ?
N1 Cd1 Br3 96.10(16) . . ?
Br4 Cd1 Br3 91.61(2) . . ?
N1 Cd1 Br1 87.25(16) . 2 ?
Br4 Cd1 Br1 92.60(2) . 2 ?
Br3 Cd1 Br1 174.15(2) . 2 ?
N1 Cd1 Br1 87.30(15) . . ?
Br4 Cd1 Br1 172.22(3) . . ?
Br3 Cd1 Br1 92.18(2) . . ?
Br1 Cd1 Br1 83.17(3) 2 . ?
N1 Cd1 Br2 164.95(15) . . ?
Br4 Cd1 Br2 91.63(2) . . ?
Br3 Cd1 Br2 94.15(2) . . ?
Br1 Cd1 Br2 81.67(2) 2 . ?
Br1 Cd1 Br2 81.32(2) . . ?
Cd1 Br1 Cd1 82.03(2) 2 . ?
Cd1 Br2 Cd1 80.17(3) . 2 ?
Cd1 Br3 Cd1 134.43(4) 2_655 . ?
C2 N1 C1 105.1(6) . . ?
C2 N1 Cd1 126.5(5) . . ?
C1 N1 Cd1 127.7(5) . . ?
C2 N2 C3 108.0(6) . . ?
C2 N2 C4 126.7(6) . . ?
C3 N2 C4 125.3(6) . . ?
C3 C1 N1 110.9(7) . . ?
N1 C2 N2 110.9(7) . . ?
C1 C3 N2 105.1(6) . . ?
N2 C4 C5 111.1(6) . . ?
C4 C5 C6 110.3(6) . . ?
N3 C6 C5 112.2(7) . . ?

loop_
_geom_bond_atom_site_label_1
_geom_bond_atom_site_label_2
_geom_bond_distance
_geom_bond_site_symmetry_2
_geom_bond_publ_flag
Cd1 N1 2.253(6) . ?
Cd1 Br4 2.6901(8) . ?
Cd1 Br3 2.7881(6) . ?
Cd1 Br1 2.8185(8) 2 ?
Cd1 Br1 2.8387(8) . ?
Cd1 Br2 2.8828(9) . ?
N1 C2 1.339(10) . ?
N1 C1 1.379(9) . ?
N2 C2 1.343(10) . ?
N2 C3 1.390(10) . ?
N2 C4 1.474(9) . ?
N3 C6 1.484(10) . ?
C1 C3 1.355(11) . ?
C4 C5 1.527(10) . ?
C5 C6 1.530(11) . ?
